data_1556965
loop_
_publ_author_name
'Liu, Cai-Ming'
'Xiong, Ren-Gen'
'You, Xiao-Zeng'
'Chen, Wei'

_publ_section_title
;
 Crystal Structures and Luminescence Spectra of Transition Metal Complexes
 of Rhodamine 6G: R2[CuCl4].3H2O and R2[MnCl4].(EtOH)0.5 [R =
 9-(2-Ethoxycarbonyl)phenyl-3,6-bis(ethylamino)-2,7-dimethylxanthylium]
;
_journal_name_full 'Acta Chemica Scandinavica'
_journal_page_first 883
_journal_page_last 890
_journal_paper_doi 10.3891/acta.chem.scand.52-0883
_journal_volume 52
_journal_year 1998
_chemical_formula_sum 'C56 H68 Cl4 Cu N4 O9'
_chemical_formula_weight 1146.48
_space_group_IT_number 15
_space_group_name_Hall '-C 2yc'
_space_group_name_H-M_alt 'C 1 2/c 1'
_symmetry_cell_setting monoclinic
_symmetry_Int_Tables_number 15
_symmetry_space_group_name_Hall '-C 2yc'
_symmetry_space_group_name_H-M 'C 1 2/c 1'
_cell_angle_alpha 90.
_cell_angle_beta 117.29(1)
_cell_angle_gamma 90.
_cell_formula_units_Z 2
_cell_length_a 28.271(7)
_cell_length_b 14.829(2)
_cell_length_c 15.892(3)
_cell_volume 5921(2)
_diffrn_ambient_temperature 300
_diffrn_radiation_probe x-ray
_diffrn_radiation_type MoK\a
_diffrn_radiation_wavelength 0.71073
_exptl_absorpt_coefficient_mu 0.605
_exptl_crystal_density_diffrn 1.286
_exptl_crystal_F_000 2404
_refine_ls_goodness_of_fit_ref 0.931
_refine_ls_number_parameters 338
_refine_ls_number_reflns 5251
_refine_ls_R_factor_all 0.1958
_refine_ls_R_factor_gt 0.0994
_refine_ls_wR_factor_gt 0.2424
_refine_ls_wR_factor_ref 0.2923
_cod_data_source_file Acta-Chem-Scand-1998-52-883-1.cif
_cod_data_source_block 1
_cod_original_sg_symbol_H-M 'C 2/c'
_cod_database_code 1556965

loop_
_space_group_symop_id
_space_group_symop_operation_xyz
1 x,y,z
2 -x,y,1/2-z
3 -x,-y,-z
4 x,-y,1/2+z
5 1/2+x,1/2+y,z
6 1/2-x,1/2+y,1/2-z
7 1/2-x,1/2-y,-z
8 1/2+x,1/2-y,1/2+z

loop_
_atom_site_label
_atom_site_type_symbol
_atom_site_thermal_displace_type
_atom_site_fract_x
_atom_site_fract_y
_atom_site_fract_z
_atom_site_occupancy
_atom_site_U_iso_or_equiv
_atom_site_calc_flag
_atom_site_refinement_flags
_atom_site_disorder_assembly
_atom_site_disorder_group
Cu Cu Uiso 0.00000 -0.13570(10) 0.25000 1.000 0.0530(10) . . . .
Cl1 Cl Uiso 0.06450(10) -0.2344(2) 0.3316(3) 1.000 0.0970(10) . . . .
Cl2 Cl Uiso 0.01670(10) -0.0343(2) 0.3659(2) 1.000 0.0590(10) . . . .
O1 O Uiso -0.2149(2) -0.2989(4) 0.4168(4) 1.000 0.0420(10) . . . .
O2 O Uiso -0.3138(4) -0.0448(6) 0.0718(6) 1.000 0.120(3) . . . .
O3 O Uiso -0.3162(3) -0.1646(5) 0.1493(4) 1.000 0.069(2) . . . .
N1 N Uiso -0.3648(3) -0.4664(5) 0.3855(5) 1.000 0.049(2) . . . .
N2 N Uiso -0.0591(3) -0.1563(5) 0.4459(5) 1.000 0.057(2) . . . .
C1 C Uiso -0.2684(3) -0.3015(6) 0.3892(6) 1.000 0.037(2) . . . .
C2 C Uiso -0.2887(3) -0.3816(5) 0.4006(5) 1.000 0.039(2) . . . .
C3 C Uiso -0.3435(3) -0.3894(6) 0.3740(6) 1.000 0.041(2) . . . .
C4 C Uiso -0.3357(4) -0.5459(6) 0.4304(7) 1.000 0.056(3) . . . .
C5 C Uiso -0.3242(5) -0.6013(7) 0.3637(8) 1.000 0.080(3) . . . .
C6 C Uiso -0.3773(3) -0.3120(6) 0.3336(6) 1.000 0.039(2) . . . .
C7 C Uiso -0.4354(3) -0.3197(7) 0.3042(7) 1.000 0.060(3) . . . .
C8 C Uiso -0.3558(3) -0.2344(6) 0.3235(6) 1.000 0.040(2) . . . .
C9 C Uiso -0.3004(3) -0.2237(6) 0.3499(5) 1.000 0.038(2) . . . .
C10 C Uiso -0.2771(3) -0.1442(5) 0.3382(5) 1.000 0.034(2) . . . .
C11 C Uiso -0.3088(3) -0.0605(5) 0.3004(6) 1.000 0.038(2) . . . .
C12 C Uiso -0.3261(3) -0.0291(6) 0.2090(6) 1.000 0.047(2) . . . .
C13 C Uiso -0.3182(4) -0.0775(7) 0.1359(7) 1.000 0.057(3) . . . .
C14 C Uiso -0.3084(5) -0.2248(8) 0.0845(7) 1.000 0.084(4) . . . .
C15 C Uiso -0.2708(6) -0.3003(9) 0.1402(10) 1.000 0.118(5) . . . .
C16 C Uiso -0.3529(4) 0.0525(7) 0.1826(7) 1.000 0.068(3) . . . .
C17 C Uiso -0.3648(4) 0.1000(6) 0.2453(8) 1.000 0.070(3) . . . .
C18 C Uiso -0.3483(4) 0.0680(7) 0.3345(7) 1.000 0.062(3) . . . .
C19 C Uiso -0.3207(3) -0.0119(6) 0.3625(6) 1.000 0.049(2) . . . .
C20 C Uiso -0.2224(3) -0.1441(5) 0.3641(5) 1.000 0.036(2) . . . .
C21 C Uiso -0.1947(3) -0.0697(6) 0.3546(5) 1.000 0.039(2) . . . .
C22 C Uiso -0.1412(3) -0.0713(5) 0.3819(5) 1.000 0.038(2) . . . .
C23 C Uiso -0.1121(3) 0.0105(6) 0.3713(7) 1.000 0.058(3) . . . .
C24 C Uiso -0.1114(3) -0.1522(6) 0.4203(6) 1.000 0.042(2) . . . .
C25 C Uiso -0.0256(4) -0.2382(8) 0.4824(10) 1.000 0.095(4) . . . .
C26 C Uiso 0.0300(4) -0.2183(8) 0.5401(9) 1.000 0.096(4) . . . .
C27 C Uiso -0.1379(3) -0.2274(6) 0.4331(6) 1.000 0.040(2) . . . .
C28 C Uiso -0.1924(3) -0.2223(5) 0.4035(6) 1.000 0.038(2) . . . .
Oc O Uiso -0.4422(10) -0.0783(18) 0.3964(18) 0.500 0.102(8) . . . .
Od O Uiso -0.4988(16) -0.090(3) 0.335(3) 0.333 0.169(14) . . . .
Oa O Uiso -0.50000 0.0033(6) 0.25000 0.333 0.087(3) . . . .
Ob O Uiso -0.4892(10) 0.0899(18) 0.3391(19) 0.333 0.104(8) . . . .

loop_
_geom_angle_atom_site_label_1
_geom_angle_atom_site_label_2
_geom_angle_atom_site_label_3
_geom_angle
_geom_angle_site_symmetry_1
_geom_angle_site_symmetry_2
_geom_angle_site_symmetry_3
_geom_angle_publ_flag
Cl1 Cu Cl2 136.19(13) . . 2_555 yes
Cl1 Cu Cl2 136.19(13) 2_555 . . yes
Cl2 Cu Cl2 96.30(12) . . 2_555 yes
Cl1 Cu Cl2 98.83(13) 2_555 . 2_555 yes
Cl1 Cu Cl2 98.83(13) . . . yes
Cl1 Cu Cl1 98.04(14) . . 2_555 yes
C1 O1 C28 119.9(7) . . . yes
C13 O3 C14 120.1(8) . . . yes
C3 N1 C4 125.4(9) . . . yes
C24 N2 C25 124.9(9) . . . yes
O1 C1 C2 116.8(8) . . . yes
C2 C1 C9 122.8(9) . . . no
O1 C1 C9 120.3(8) . . . yes
C1 C2 C3 120.1(8) . . . no
C2 C3 C6 118.7(8) . . . no
N1 C3 C2 121.9(8) . . . yes
N1 C3 C6 119.4(9) . . . yes
N1 C4 C5 111.3(8) . . . yes
C3 C6 C7 119.2(8) . . . no
C3 C6 C8 119.4(9) . . . no
C7 C6 C8 121.4(8) . . . no
C6 C8 C9 123.6(8) . . . no
C8 C9 C10 124.8(8) . . . no
C1 C9 C8 115.4(8) . . . no
C1 C9 C10 119.8(8) . . . no
C9 C10 C11 121.5(8) . . . no
C9 C10 C20 118.8(7) . . . no
C11 C10 C20 119.7(7) . . . no
C10 C11 C12 124.2(8) . . . no
C12 C11 C19 119.3(8) . . . no
C10 C11 C19 116.5(7) . . . no
C13 C12 C16 116.6(8) . . . no
C11 C12 C13 123.9(8) . . . no
C11 C12 C16 119.5(8) . . . no
O2 C13 O3 122.1(10) . . . yes
O2 C13 C12 126.5(10) . . . yes
O3 C13 C12 111.5(9) . . . yes
O3 C14 C15 109.4(9) . . . yes
C12 C16 C17 120.4(9) . . . no
C16 C17 C18 119.6(10) . . . no
C17 C18 C19 120.7(10) . . . no
C11 C19 C18 120.4(8) . . . no
C10 C20 C28 119.2(7) . . . no
C21 C20 C28 116.5(8) . . . no
C10 C20 C21 124.3(7) . . . no
C20 C21 C22 122.9(8) . . . no
C23 C22 C24 118.3(8) . . . no
C21 C22 C24 119.9(8) . . . no
C21 C22 C23 121.8(7) . . . no
N2 C24 C22 121.2(8) . . . yes
N2 C24 C27 120.3(8) . . . yes
C22 C24 C27 118.5(8) . . . no
N2 C25 C26 113.3(10) . . . yes
C24 C27 C28 119.2(8) . . . no
C20 C28 C27 123.0(8) . . . no
O1 C28 C20 121.8(8) . . . yes
O1 C28 C27 115.1(7) . . . yes

loop_
_geom_bond_atom_site_label_1
_geom_bond_atom_site_label_2
_geom_bond_distance
_geom_bond_site_symmetry_1
_geom_bond_site_symmetry_2
_geom_bond_publ_flag
Cu Cl1 2.232(4) . 2_555 yes
Cu Cl2 2.254(3) . 2_555 yes
Cu Cl1 2.232(4) . . yes
Cu Cl2 2.254(3) . . yes
O1 C1 1.369(11) . . yes
O1 C28 1.365(10) . . yes
O2 C13 1.185(14) . . yes
O3 C13 1.306(13) . . yes
O3 C14 1.454(14) . . yes
N1 C4 1.427(12) . . yes
N1 C3 1.342(12) . . yes
N2 C24 1.343(13) . . yes
N2 C25 1.485(15) . . yes
C1 C9 1.422(13) . . no
C1 C2 1.367(12) . . no
C2 C3 1.411(13) . . no
C3 C6 1.442(13) . . no
C4 C5 1.490(16) . . no
C6 C7 1.492(14) . . no
C6 C8 1.345(13) . . no
C8 C9 1.432(13) . . no
C9 C10 1.404(12) . . no
C10 C20 1.406(13) . . no
C10 C11 1.487(11) . . no
C11 C12 1.384(12) . . no
C11 C19 1.382(12) . . no
C12 C16 1.387(14) . . no
C12 C13 1.467(14) . . no
C14 C15 1.518(19) . . no
C16 C17 1.382(16) . . no
C17 C18 1.359(15) . . no
C18 C19 1.376(14) . . no
C20 C21 1.401(12) . . no
C20 C28 1.403(11) . . no
C21 C22 1.369(13) . . no
C22 C23 1.518(12) . . no
C22 C24 1.432(12) . . no
C24 C27 1.409(13) . . no
C25 C26 1.441(19) . . no
C27 C28 1.392(13) . . no
Oc Od 1.45(6) . . yes

loop_
_geom_torsion_atom_site_label_1
_geom_torsion_atom_site_label_2
_geom_torsion_atom_site_label_3
_geom_torsion_atom_site_label_4
_geom_torsion
_geom_torsion_site_symmetry_1
_geom_torsion_site_symmetry_2
_geom_torsion_site_symmetry_3
_geom_torsion_site_symmetry_4
_geom_torsion_publ_flag
C28 O1 C1 C2 177.1(7) . . . . no
C28 O1 C1 C9 -2.3(11) . . . . no
C1 O1 C28 C20 1.7(11) . . . . no
C1 O1 C28 C27 -179.3(7) . . . . no
C14 O3 C13 O2 0.0(17) . . . . no
C14 O3 C13 C12 -179.8(9) . . . . no
C13 O3 C14 C15 139.9(12) . . . . no
C4 N1 C3 C2 4.5(13) . . . . no
C4 N1 C3 C6 -175.3(8) . . . . no
C3 N1 C4 C5 -82.7(12) . . . . no
C25 N2 C24 C22 -177.3(9) . . . . no
C25 N2 C24 C27 4.4(14) . . . . no
C24 N2 C25 C26 -155.5(10) . . . . no
O1 C1 C2 C3 179.8(7) . . . . no
C9 C1 C2 C3 -0.8(12) . . . . no
O1 C1 C9 C8 179.9(7) . . . . no
O1 C1 C9 C10 0.9(12) . . . . no
C2 C1 C9 C8 0.6(12) . . . . no
C2 C1 C9 C10 -178.5(7) . . . . no
C1 C2 C3 N1 -178.9(8) . . . . no
C1 C2 C3 C6 0.9(12) . . . . no
N1 C3 C6 C7 -0.9(12) . . . . no
N1 C3 C6 C8 178.9(8) . . . . no
C2 C3 C6 C7 179.3(8) . . . . no
C2 C3 C6 C8 -0.9(12) . . . . no
C3 C6 C8 C9 0.7(13) . . . . no
C7 C6 C8 C9 -179.5(8) . . . . no
C6 C8 C9 C1 -0.5(12) . . . . no
C6 C8 C9 C10 178.5(8) . . . . no
C1 C9 C10 C11 -177.9(7) . . . . no
C1 C9 C10 C20 1.3(11) . . . . no
C8 C9 C10 C11 3.1(12) . . . . no
C8 C9 C10 C20 -177.7(7) . . . . no
C9 C10 C11 C12 -103.7(10) . . . . no
C9 C10 C11 C19 77.0(10) . . . . no
C20 C10 C11 C12 77.1(11) . . . . no
C20 C10 C11 C19 -102.2(10) . . . . no
C9 C10 C20 C21 179.0(7) . . . . no
C9 C10 C20 C28 -2.0(11) . . . . no
C11 C10 C20 C21 -1.8(11) . . . . no
C11 C10 C20 C28 177.3(7) . . . . no
C10 C11 C12 C13 4.0(15) . . . . no
C10 C11 C12 C16 -176.4(9) . . . . no
C19 C11 C12 C13 -176.7(9) . . . . no
C19 C11 C12 C16 2.9(14) . . . . no
C10 C11 C19 C18 177.8(9) . . . . no
C12 C11 C19 C18 -1.6(14) . . . . no
C11 C12 C13 O2 -150.8(12) . . . . no
C11 C12 C13 O3 29.0(14) . . . . no
C16 C12 C13 O2 29.6(17) . . . . no
C16 C12 C13 O3 -150.7(10) . . . . no
C11 C12 C16 C17 -3.4(16) . . . . no
C13 C12 C16 C17 176.2(10) . . . . no
C12 C16 C17 C18 2.5(17) . . . . no
C16 C17 C18 C19 -1.1(18) . . . . no
C17 C18 C19 C11 0.7(16) . . . . no
C10 C20 C21 C22 178.9(7) . . . . no
C28 C20 C21 C22 -0.1(11) . . . . no
C10 C20 C28 O1 0.5(12) . . . . no
C10 C20 C28 C27 -178.5(8) . . . . no
C21 C20 C28 O1 179.6(7) . . . . no
C21 C20 C28 C27 0.6(12) . . . . no
C20 C21 C22 C23 -179.7(7) . . . . no
C20 C21 C22 C24 1.3(12) . . . . no
C21 C22 C24 N2 178.6(8) . . . . no
C21 C22 C24 C27 -3.0(12) . . . . no
C23 C22 C24 N2 -0.4(12) . . . . no
C23 C22 C24 C27 178.0(8) . . . . no
N2 C24 C27 C28 -178.2(8) . . . . no
C22 C24 C27 C28 3.4(12) . . . . no
C24 C27 C28 O1 178.6(7) . . . . no
C24 C27 C28 C20 -2.3(13) . . . . no
